data_2206122
loop_
_publ_author_name
'Tian, Lai-Jin'
'Sun, Yu-Xi'
'Yang, Min'
'Yang, Guo-Ming'

_publ_section_title
;
 Tris(2-methyl-2-phenylpropyl)(pyridine-3-carboxylato)tin(IV)
;
_journal_issue 7
_journal_name_full 'Acta Crystallographica Section E'
_journal_page_first m1346
_journal_page_last m1347
_journal_paper_doi 10.1107/S1600536805018635
_journal_volume 61
_journal_year 2005
_chemical_formula_iupac '[Sn (C10 H13)3 (C6 H4 N O2)]'
_chemical_formula_moiety 'C36 H43 N O2 Sn'
_chemical_formula_sum 'C36 H43 N O2 Sn'
_chemical_formula_weight 640.40
_chemical_melting_point 348.5(5)
_chemical_name_systematic
;
Tris(2-methyl-2-phenylpropyl)(pyridine-3-carboxylato)tin(IV)
;
_space_group_IT_number 14
_symmetry_cell_setting monoclinic
_symmetry_space_group_name_Hall '-P 2yn'
_symmetry_space_group_name_H-M 'P 1 21/n 1'
_atom_sites_solution_hydrogens geom
_atom_sites_solution_primary direct
_atom_sites_solution_secondary difmap
_audit_creation_method SHELXL97
_cell_angle_alpha 90.00
_cell_angle_beta 93.7740(10)
_cell_angle_gamma 90.00
_cell_formula_units_Z 4
_cell_length_a 12.0660(5)
_cell_length_b 18.2275(8)
_cell_length_c 15.1284(6)
_cell_measurement_reflns_used 7633
_cell_measurement_temperature 295(2)
_cell_measurement_theta_max 28.30
_cell_measurement_theta_min 2.23
_cell_volume 3320.0(2)
_computing_cell_refinement 'SAINT (Bruker, 2002)'
_computing_data_collection 'SMART (Bruker, 2002)'
_computing_data_reduction SAINT
_computing_molecular_graphics 'ORTEP-3 for Windows (Farrugia, 1997)'
_computing_publication_material SHELXL97
_computing_structure_refinement 'SHELXL97 (Sheldrick, 1997)'
_computing_structure_solution 'SHELXS97 (Sheldrick, 1997)'
_diffrn_ambient_temperature 295(2)
_diffrn_measured_fraction_theta_full 0.993
_diffrn_measured_fraction_theta_max 0.993
_diffrn_measurement_device_type 'Bruker SMART APEX detector'
_diffrn_measurement_method '\f and \w'
_diffrn_radiation_monochromator graphite
_diffrn_radiation_source 'fine-focus sealed tube'
_diffrn_radiation_type MoK\a
_diffrn_radiation_wavelength 0.71073
_diffrn_reflns_av_R_equivalents 0.0243
_diffrn_reflns_av_sigmaI/netI 0.0200
_diffrn_reflns_limit_h_max 15
_diffrn_reflns_limit_h_min -15
_diffrn_reflns_limit_k_max 23
_diffrn_reflns_limit_k_min -23
_diffrn_reflns_limit_l_max 19
_diffrn_reflns_limit_l_min -19
_diffrn_reflns_number 37665
_diffrn_reflns_theta_full 27.50
_diffrn_reflns_theta_max 27.50
_diffrn_reflns_theta_min 1.75
_diffrn_standards_decay_% 0
_diffrn_standards_interval_count 0
_diffrn_standards_interval_time 0
_diffrn_standards_number 0
_exptl_absorpt_coefficient_mu 0.799
_exptl_absorpt_correction_T_max 0.889
_exptl_absorpt_correction_T_min 0.856
_exptl_absorpt_correction_type multi-scan
_exptl_absorpt_process_details '(SADABS; Bruker, 2002)'
_exptl_crystal_colour colourless
_exptl_crystal_density_diffrn 1.281
_exptl_crystal_density_method 'not measured'
_exptl_crystal_description block
_exptl_crystal_F_000 1328
_exptl_crystal_size_max 0.20
_exptl_crystal_size_mid 0.18
_exptl_crystal_size_min 0.15
_refine_diff_density_max 0.337
_refine_diff_density_min -0.290
_refine_ls_extinction_method none
_refine_ls_goodness_of_fit_ref 1.030
_refine_ls_hydrogen_treatment constr
_refine_ls_matrix_type full
_refine_ls_number_parameters 383
_refine_ls_number_reflns 7571
_refine_ls_number_restraints 162
_refine_ls_restrained_S_all 1.045
_refine_ls_R_factor_all 0.0384
_refine_ls_R_factor_gt 0.0299
_refine_ls_shift/su_max 0.003
_refine_ls_shift/su_mean 0.000
_refine_ls_structure_factor_coef Fsqd
_refine_ls_weighting_details 'calc w = 1/[\s^2^(Fo^2^)+(0.0439P)^2^+0.4744P] where P = (Fo^2^+2Fc^2^)/3'
_refine_ls_weighting_scheme calc
_refine_ls_wR_factor_gt 0.0745
_refine_ls_wR_factor_ref 0.0795
_reflns_number_gt 6225
_reflns_number_total 7571
_reflns_threshold_expression I>2\s(I)
_cod_data_source_file bh6011.cif
_cod_data_source_block I
_cod_depositor_comments
;
The following automatic conversions were performed:

'_chemical_melting_point' value '348-349' was changed to '348.5(5)' -
the average value was taken and precision was estimated.

Automatic conversion script
Id: cif_fix_values 1646 2011-03-28 12:23:43Z adriana 

The following automatic conversions were performed:

'_chemical_melting_point' value '348-349' was changed to '348.5(5)' -
the average value was taken and precision was estimated.

Automatic conversion script
Id: cif_fix_values 1715 2011-07-08 13:25:40Z adriana 
;
_cod_original_sg_symbol_H-M 'P 21/n'
_cod_database_code 2206122
_cod_database_fobs_code 2206122

loop_
_symmetry_equiv_pos_as_xyz
'x, y, z'
'-x+1/2, y+1/2, -z+1/2'
'-x, -y, -z'
'x-1/2, -y-1/2, z-1/2'

loop_
_atom_site_label
_atom_site_fract_x
_atom_site_fract_y
_atom_site_fract_z
_atom_site_U_iso_or_equiv
_atom_site_adp_type
_atom_site_calc_flag
_atom_site_refinement_flags
_atom_site_occupancy
_atom_site_disorder_assembly
_atom_site_disorder_group
_atom_site_type_symbol
Sn1 0.787641(11) 0.847036(7) 0.754995(9) 0.05053(6) Uani d . 1 . . Sn
O1 0.89808(12) 0.92033(9) 0.70210(10) 0.0662(4) Uani d . 1 . . O
O2 0.99505(18) 0.92400(14) 0.83155(13) 0.1019(7) Uani d . 1 . . O
N1 1.2029(2) 1.08163(19) 0.7312(2) 0.1221(11) Uani d . 1 . . N
C1 0.9812(2) 0.94108(14) 0.75437(17) 0.0669(6) Uani d . 1 . . C
C2 1.06145(18) 0.99031(12) 0.71198(16) 0.0620(5) Uani d . 1 . . C
C3 1.0698(2) 0.99300(16) 0.62270(18) 0.0815(7) Uani d . 1 . . C
H3 1.0241 0.9639 0.5853 0.098 Uiso calc R 1 . . H
C4 1.1452(3) 1.0384(2) 0.5886(2) 0.1047(10) Uani d . 1 . . C
H4 1.1527 1.0399 0.5278 0.126 Uiso calc R 1 . . H
C5 1.2082(3) 1.0808(2) 0.6431(3) 0.1201(13) Uani d . 1 . . C
H5 1.2592 1.1117 0.6184 0.144 Uiso calc R 1 . . H
C6 1.1305(2) 1.03498(18) 0.7639(2) 0.0916(9) Uani d . 1 . . C
H6 1.1267 1.0326 0.8251 0.110 Uiso calc R 1 . . H
C7 0.8908(2) 0.75451(14) 0.79053(16) 0.0752(7) Uani d . 1 . . C
H7A 0.9560 0.7724 0.8249 0.090 Uiso calc R 1 . . H
H7B 0.8505 0.7233 0.8292 0.090 Uiso calc R 1 . . H
C8 0.9305(2) 0.70653(14) 0.71524(17) 0.0700(6) Uani d . 1 A . C
C9 1.0049(3) 0.75288(18) 0.6593(3) 0.1139(12) Uani d . 1 . . C
H9A 1.0382 0.7221 0.6169 0.171 Uiso calc R 1 . . H
H9B 1.0622 0.7755 0.6972 0.171 Uiso calc R 1 . . H
H9C 0.9612 0.7902 0.6288 0.171 Uiso calc R 1 . . H
C10 1.0009(3) 0.64325(19) 0.7580(3) 0.1194(13) Uani d . 1 . . C
H10A 0.9568 0.6159 0.7970 0.179 Uiso calc R 1 . . H
H10B 1.0645 0.6632 0.7911 0.179 Uiso calc R 1 . . H
H10C 1.0250 0.6114 0.7125 0.179 Uiso calc R 1 . . H
C11 0.8332(2) 0.67291(13) 0.66043(18) 0.0731(7) Uani d DU 1 . . C
C12 0.8173(7) 0.6643(5) 0.5707(4) 0.1013(17) Uani d PDU 0.585(8) A 1 C
H12A 0.8711 0.6816 0.5346 0.122 Uiso calc PR 0.585(8) A 1 H
C13 0.7233(7) 0.6303(5) 0.5316(5) 0.128(3) Uani d PDU 0.585(8) A 1 C
H13A 0.7136 0.6253 0.4704 0.154 Uiso calc PR 0.585(8) A 1 H
C14 0.6453(6) 0.6046(5) 0.5854(6) 0.118(3) Uani d PDU 0.585(8) A 1 C
H14 0.5810 0.5832 0.5597 0.142 Uiso calc PR 0.585(8) A 1 H
C15 0.6587(6) 0.6093(5) 0.6764(5) 0.109(2) Uani d PDU 0.585(8) A 1 C
H15 0.6056 0.5898 0.7117 0.131 Uiso calc PR 0.585(8) A 1 H
C16 0.7536(8) 0.6439(8) 0.7148(5) 0.0916(16) Uani d PDU 0.585(8) A 1 C
H16 0.7641 0.6478 0.7761 0.110 Uiso calc PR 0.585(8) A 1 H
C12' 0.8430(9) 0.6835(7) 0.5701(5) 0.1013(17) Uani d PDU 0.415(8) A 2 C
H12' 0.9044 0.7080 0.5505 0.122 Uiso calc PR 0.415(8) A 2 H
C13' 0.7607(10) 0.6572(7) 0.5091(6) 0.128(3) Uani d PDU 0.415(8) A 2 C
H13' 0.7673 0.6643 0.4488 0.154 Uiso calc PR 0.415(8) A 2 H
C14' 0.6699(9) 0.6210(7) 0.5378(8) 0.118(3) Uani d PDU 0.415(8) A 2 C
H14' 0.6161 0.6033 0.4964 0.142 Uiso calc PR 0.415(8) A 2 H
C15' 0.6571(9) 0.6102(8) 0.6262(8) 0.109(2) Uani d PDU 0.415(8) A 2 C
H15' 0.5955 0.5856 0.6454 0.131 Uiso calc PR 0.415(8) A 2 H
C16' 0.7393(11) 0.6372(11) 0.6862(7) 0.0916(16) Uani d PDU 0.415(8) A 2 C
H16' 0.7309 0.6309 0.7464 0.110 Uiso calc PR 0.415(8) A 2 H
C17 0.69022(19) 0.83465(13) 0.63242(15) 0.0651(6) Uani d . 1 . . C
H17A 0.7397 0.8415 0.5851 0.078 Uiso calc R 1 . . H
H17B 0.6650 0.7841 0.6292 0.078 Uiso calc R 1 . . H
C18 0.5885(2) 0.88352(14) 0.61158(16) 0.0687(6) Uani d . 1 . . C
C19 0.6246(3) 0.96447(16) 0.6202(2) 0.1094(11) Uani d . 1 . . C
H19A 0.5629 0.9956 0.6026 0.164 Uiso calc R 1 . . H
H19B 0.6843 0.9735 0.5826 0.164 Uiso calc R 1 . . H
H19C 0.6491 0.9747 0.6805 0.164 Uiso calc R 1 . . H
C20 0.5439(3) 0.8691(2) 0.5155(2) 0.1112(11) Uani d . 1 . . C
H20A 0.5323 0.8174 0.5070 0.167 Uiso calc R 1 . . H
H20B 0.5968 0.8863 0.4756 0.167 Uiso calc R 1 . . H
H20C 0.4749 0.8946 0.5040 0.167 Uiso calc R 1 . . H
C21 0.4952(2) 0.86498(15) 0.67090(17) 0.0695(6) Uani d . 1 . . C
C22 0.4568(2) 0.79432(17) 0.67694(18) 0.0858(8) Uani d . 1 . . C
H22 0.4921 0.7569 0.6478 0.103 Uiso calc R 1 . . H
C23 0.3659(4) 0.7773(3) 0.7260(3) 0.1260(15) Uani d . 1 . . C
H23 0.3398 0.7294 0.7287 0.151 Uiso calc R 1 . . H
C24 0.3170(4) 0.8316(5) 0.7690(3) 0.165(3) Uani d . 1 . . C
H24 0.2554 0.8206 0.8004 0.199 Uiso calc R 1 . . H
C25 0.3530(4) 0.9004(4) 0.7684(4) 0.157(2) Uani d . 1 . . C
H25 0.3200 0.9363 0.8015 0.188 Uiso calc R 1 . . H
C26 0.4401(3) 0.9177(2) 0.7178(3) 0.1125(12) Uani d . 1 . . C
H26 0.4629 0.9663 0.7150 0.135 Uiso calc R 1 . . H
C27 0.7117(2) 0.90815(12) 0.85577(14) 0.0633(5) Uani d . 1 . . C
H27A 0.7452 0.9565 0.8584 0.076 Uiso calc R 1 . . H
H27B 0.6339 0.9146 0.8370 0.076 Uiso calc R 1 . . H
C28 0.7183(2) 0.87647(14) 0.95056(15) 0.0696(6) Uani d . 1 . . C
C29 0.6361(3) 0.92004(18) 1.0050(2) 0.1109(11) Uani d . 1 . . C
H29A 0.5621 0.9142 0.9787 0.166 Uiso calc R 1 . . H
H29B 0.6558 0.9711 1.0055 0.166 Uiso calc R 1 . . H
H29C 0.6396 0.9018 1.0647 0.166 Uiso calc R 1 . . H
C30 0.8359(3) 0.88801(19) 0.99237(18) 0.0998(10) Uani d . 1 . . C
H30A 0.8390 0.8728 1.0532 0.150 Uiso calc R 1 . . H
H30B 0.8552 0.9390 0.9892 0.150 Uiso calc R 1 . . H
H30C 0.8874 0.8595 0.9609 0.150 Uiso calc R 1 . . H
C31 0.68515(18) 0.79585(13) 0.94937(13) 0.0612(5) Uani d . 1 . . C
C32 0.5939(2) 0.77160(15) 0.89743(17) 0.0742(6) Uani d . 1 . . C
H32 0.5508 0.8052 0.8641 0.089 Uiso calc R 1 . . H
C33 0.5658(3) 0.69792(17) 0.8943(2) 0.0947(9) Uani d . 1 . . C
H33 0.5054 0.6825 0.8578 0.114 Uiso calc R 1 . . H
C34 0.6255(3) 0.64809(16) 0.9440(2) 0.0941(9) Uani d . 1 . . C
H34 0.6060 0.5987 0.9420 0.113 Uiso calc R 1 . . H
C35 0.7129(3) 0.67068(18) 0.9960(2) 0.0941(9) Uani d . 1 . . C
H35 0.7537 0.6368 1.0306 0.113 Uiso calc R 1 . . H
C36 0.7431(2) 0.74334(16) 0.99882(17) 0.0795(7) Uani d . 1 . . C
H36 0.8045 0.7575 1.0352 0.095 Uiso calc R 1 . . H

loop_
_atom_site_aniso_label
_atom_site_aniso_U_11
_atom_site_aniso_U_22
_atom_site_aniso_U_33
_atom_site_aniso_U_12
_atom_site_aniso_U_13
_atom_site_aniso_U_23
Sn1 0.04881(9) 0.05582(10) 0.04646(9) -0.00128(5) -0.00061(6) 0.00178(6)
O1 0.0564(8) 0.0746(10) 0.0671(10) -0.0149(7) 0.0018(7) 0.0026(8)
O2 0.1006(14) 0.1400(18) 0.0641(12) -0.0361(13) -0.0022(10) 0.0051(12)
N1 0.0874(19) 0.130(3) 0.150(3) -0.0480(17) 0.0152(19) -0.031(2)
C1 0.0606(13) 0.0769(15) 0.0632(15) -0.0070(11) 0.0040(11) -0.0080(11)
C2 0.0487(11) 0.0673(13) 0.0704(14) -0.0037(9) 0.0061(10) -0.0124(11)
C3 0.0741(16) 0.0931(18) 0.0774(17) -0.0221(14) 0.0061(13) -0.0083(14)
C4 0.100(2) 0.129(3) 0.088(2) -0.032(2) 0.0293(18) 0.0007(19)
C5 0.087(2) 0.131(3) 0.146(4) -0.042(2) 0.038(2) -0.004(3)
C6 0.0708(16) 0.115(2) 0.090(2) -0.0280(16) 0.0124(14) -0.0308(17)
C7 0.0814(16) 0.0823(16) 0.0605(14) 0.0242(13) -0.0049(12) 0.0067(12)
C8 0.0608(13) 0.0737(15) 0.0768(16) 0.0167(11) 0.0137(12) 0.0077(12)
C9 0.088(2) 0.102(2) 0.159(3) -0.0048(17) 0.064(2) -0.010(2)
C10 0.109(3) 0.115(3) 0.131(3) 0.061(2) -0.011(2) 0.006(2)
C11 0.0766(16) 0.0565(12) 0.0867(18) 0.0206(11) 0.0090(13) -0.0035(12)
C12 0.105(4) 0.100(4) 0.097(2) 0.015(3) -0.003(2) -0.037(2)
C13 0.128(5) 0.115(5) 0.140(5) 0.000(4) 0.000(4) -0.048(4)
C14 0.122(4) 0.094(4) 0.137(6) 0.019(3) -0.009(4) -0.030(5)
C15 0.107(3) 0.081(2) 0.141(6) -0.002(2) 0.008(4) -0.003(5)
C16 0.073(3) 0.070(3) 0.132(4) -0.0081(19) 0.002(3) -0.004(4)
C12' 0.105(4) 0.100(4) 0.097(2) 0.015(3) -0.003(2) -0.037(2)
C13' 0.128(5) 0.115(5) 0.140(5) 0.000(4) 0.000(4) -0.048(4)
C14' 0.122(4) 0.094(4) 0.137(6) 0.019(3) -0.009(4) -0.030(5)
C15' 0.107(3) 0.081(2) 0.141(6) -0.002(2) 0.008(4) -0.003(5)
C16' 0.073(3) 0.070(3) 0.132(4) -0.0081(19) 0.002(3) -0.004(4)
C17 0.0580(13) 0.0796(15) 0.0562(13) 0.0030(11) -0.0077(10) -0.0081(11)
C18 0.0645(13) 0.0753(15) 0.0644(14) 0.0024(11) -0.0100(11) 0.0183(12)
C19 0.113(2) 0.0747(18) 0.137(3) -0.0047(17) -0.012(2) 0.0478(19)
C20 0.090(2) 0.178(3) 0.0631(18) -0.007(2) -0.0190(16) 0.034(2)
C21 0.0569(13) 0.0811(16) 0.0679(15) 0.0095(11) -0.0156(11) 0.0137(12)
C22 0.0839(18) 0.105(2) 0.0655(16) -0.0227(16) -0.0208(14) 0.0141(14)
C23 0.109(3) 0.180(4) 0.084(2) -0.064(3) -0.029(2) 0.029(3)
C24 0.075(3) 0.313(9) 0.107(4) -0.031(4) -0.004(2) -0.002(5)
C25 0.083(3) 0.221(6) 0.168(5) 0.042(3) 0.020(3) -0.024(4)
C26 0.081(2) 0.124(3) 0.133(3) 0.037(2) 0.007(2) 0.005(2)
C27 0.0710(13) 0.0605(12) 0.0591(13) -0.0019(11) 0.0107(10) -0.0034(10)
C28 0.0813(16) 0.0789(15) 0.0494(12) -0.0160(13) 0.0104(11) -0.0090(11)
C29 0.155(3) 0.099(2) 0.085(2) -0.015(2) 0.053(2) -0.0293(17)
C30 0.113(2) 0.124(3) 0.0596(16) -0.048(2) -0.0152(15) -0.0048(16)
C31 0.0618(12) 0.0832(15) 0.0389(10) -0.0080(11) 0.0047(9) 0.0021(10)
C32 0.0708(14) 0.0814(16) 0.0679(15) -0.0114(12) -0.0141(12) 0.0164(12)
C33 0.098(2) 0.094(2) 0.089(2) -0.0328(17) -0.0226(16) 0.0132(16)
C34 0.109(2) 0.0794(19) 0.093(2) -0.0168(16) 0.0022(19) 0.0210(15)
C35 0.096(2) 0.095(2) 0.091(2) 0.0030(17) -0.0008(18) 0.0342(17)
C36 0.0688(15) 0.105(2) 0.0632(15) -0.0075(14) -0.0083(12) 0.0159(14)

loop_
_atom_type_symbol
_atom_type_description
_atom_type_scat_dispersion_real
_atom_type_scat_dispersion_imag
_atom_type_scat_source
C C 0.0033 0.0016 'International Tables Vol C Tables 4.2.6.8 and 6.1.1.4'
H H 0.0000 0.0000 'International Tables Vol C Tables 4.2.6.8 and 6.1.1.4'
N N 0.0061 0.0033 'International Tables Vol C Tables 4.2.6.8 and 6.1.1.4'
O O 0.0106 0.0060 'International Tables Vol C Tables 4.2.6.8 and 6.1.1.4'
Sn Sn -0.6537 1.4246 'International Tables Vol C Tables 4.2.6.8 and 6.1.1.4'

loop_
_geom_angle_atom_site_label_1
_geom_angle_atom_site_label_2
_geom_angle_atom_site_label_3
_geom_angle
_geom_angle_publ_flag
O1 Sn1 C17 93.64(8) yes
O1 Sn1 C27 104.72(8) yes
C17 Sn1 C27 115.80(9) yes
O1 Sn1 C7 103.02(9) yes
C17 Sn1 C7 114.26(9) yes
C27 Sn1 C7 119.94(9) yes
C1 O1 Sn1 116.28(15) ?
C6 N1 C5 115.9(3) ?
O2 C1 O1 124.6(2) ?
O2 C1 C2 121.1(2) ?
O1 C1 C2 114.3(2) ?
C3 C2 C6 117.7(2) ?
C3 C2 C1 122.6(2) ?
C6 C2 C1 119.7(2) ?
C4 C3 C2 119.6(3) ?
C4 C3 H3 120.2 ?
C2 C3 H3 120.2 ?
C5 C4 C3 119.2(3) ?
C5 C4 H4 120.4 ?
C3 C4 H4 120.4 ?
C4 C5 N1 124.1(3) ?
C4 C5 H5 117.9 ?
N1 C5 H5 117.9 ?
N1 C6 C2 123.5(3) ?
N1 C6 H6 118.3 ?
C2 C6 H6 118.3 ?
C8 C7 Sn1 117.77(16) ?
C8 C7 H7A 107.9 ?
Sn1 C7 H7A 107.9 ?
C8 C7 H7B 107.9 ?
Sn1 C7 H7B 107.9 ?
H7A C7 H7B 107.2 ?
C11 C8 C9 112.4(2) ?
C11 C8 C7 111.48(19) ?
C9 C8 C7 108.6(2) ?
C11 C8 C10 108.1(2) ?
C9 C8 C10 108.5(3) ?
C7 C8 C10 107.6(2) ?
C8 C9 H9A 109.5 ?
C8 C9 H9B 109.5 ?
H9A C9 H9B 109.5 ?
C8 C9 H9C 109.5 ?
H9A C9 H9C 109.5 ?
H9B C9 H9C 109.5 ?
C8 C10 H10A 109.5 ?
C8 C10 H10B 109.5 ?
H10A C10 H10B 109.5 ?
C8 C10 H10C 109.5 ?
H10A C10 H10C 109.5 ?
H10B C10 H10C 109.5 ?
C12 C11 C16' 99.3(5) ?
C16' C11 C12' 117.7(5) ?
C12 C11 C16 118.7(4) ?
C12' C11 C16 136.9(5) ?
C12 C11 C8 129.8(4) ?
C16' C11 C8 130.7(5) ?
C12' C11 C8 111.5(4) ?
C16 C11 C8 111.3(3) ?
C11 C12 C13 122.0(5) ?
C11 C12 H12A 119.0 ?
C13 C12 H12A 119.0 ?
C14 C13 C12 118.3(6) ?
C14 C13 H13A 120.8 ?
C12 C13 H13A 120.8 ?
C13 C14 C15 122.2(6) ?
C13 C14 H14 118.9 ?
C15 C14 H14 118.9 ?
C14 C15 C16 118.8(6) ?
C14 C15 H15 120.6 ?
C16 C15 H15 120.6 ?
C15 C16 C11 119.8(5) ?
C15 C16 H16 120.1 ?
C11 C16 H16 120.1 ?
C11 C12' C13' 120.0(7) ?
C11 C12' H12' 120.0 ?
C13' C12' H12' 120.0 ?
C14' C13' C12' 120.2(7) ?
C14' C13' H13' 119.9 ?
C12' C13' H13' 119.9 ?
C15' C14' C13' 121.4(7) ?
C15' C14' H14' 119.3 ?
C13' C14' H14' 119.3 ?
C14' C15' C16' 117.7(7) ?
C14' C15' H15' 121.1 ?
C16' C15' H15' 121.1 ?
C11 C16' C15' 123.0(7) ?
C11 C16' H16' 118.5 ?
C15' C16' H16' 118.5 ?
C18 C17 Sn1 120.24(16) ?
C18 C17 H17A 107.3 ?
Sn1 C17 H17A 107.3 ?
C18 C17 H17B 107.3 ?
Sn1 C17 H17B 107.3 ?
H17A C17 H17B 106.9 ?
C21 C18 C17 111.26(19) ?
C21 C18 C20 107.0(2) ?
C17 C18 C20 108.7(2) ?
C21 C18 C19 112.3(2) ?
C17 C18 C19 108.7(2) ?
C20 C18 C19 108.8(2) ?
C18 C19 H19A 109.5 ?
C18 C19 H19B 109.5 ?
H19A C19 H19B 109.5 ?
C18 C19 H19C 109.5 ?
H19A C19 H19C 109.5 ?
H19B C19 H19C 109.5 ?
C18 C20 H20A 109.5 ?
C18 C20 H20B 109.5 ?
H20A C20 H20B 109.5 ?
C18 C20 H20C 109.5 ?
H20A C20 H20C 109.5 ?
H20B C20 H20C 109.5 ?
C22 C21 C26 116.1(3) ?
C22 C21 C18 120.8(3) ?
C26 C21 C18 123.0(3) ?
C21 C22 C23 121.5(4) ?
C21 C22 H22 119.2 ?
C23 C22 H22 119.2 ?
C24 C23 C22 118.6(5) ?
C24 C23 H23 120.7 ?
C22 C23 H23 120.7 ?
C25 C24 C23 122.6(5) ?
C25 C24 H24 118.7 ?
C23 C24 H24 118.7 ?
C24 C25 C26 118.8(5) ?
C24 C25 H25 120.6 ?
C26 C25 H25 120.6 ?
C25 C26 C21 122.3(4) ?
C25 C26 H26 118.8 ?
C21 C26 H26 118.8 ?
C28 C27 Sn1 117.95(16) ?
C28 C27 H27A 107.8 ?
Sn1 C27 H27A 107.8 ?
C28 C27 H27B 107.8 ?
Sn1 C27 H27B 107.8 ?
H27A C27 H27B 107.2 ?
C31 C28 C30 111.9(2) ?
C31 C28 C27 110.66(18) ?
C30 C28 C27 108.8(2) ?
C31 C28 C29 108.9(2) ?
C30 C28 C29 108.6(2) ?
C27 C28 C29 107.9(2) ?
C28 C29 H29A 109.5 ?
C28 C29 H29B 109.5 ?
H29A C29 H29B 109.5 ?
C28 C29 H29C 109.5 ?
H29A C29 H29C 109.5 ?
H29B C29 H29C 109.5 ?
C28 C30 H30A 109.5 ?
C28 C30 H30B 109.5 ?
H30A C30 H30B 109.5 ?
C28 C30 H30C 109.5 ?
H30A C30 H30C 109.5 ?
H30B C30 H30C 109.5 ?
C36 C31 C32 116.3(2) ?
C36 C31 C28 122.7(2) ?
C32 C31 C28 120.9(2) ?
C31 C32 C33 120.9(3) ?
C31 C32 H32 119.6 ?
C33 C32 H32 119.6 ?
C34 C33 C32 120.8(3) ?
C34 C33 H33 119.6 ?
C32 C33 H33 119.6 ?
C35 C34 C33 119.3(3) ?
C35 C34 H34 120.4 ?
C33 C34 H34 120.4 ?
C34 C35 C36 120.8(3) ?
C34 C35 H35 119.6 ?
C36 C35 H35 119.6 ?
C35 C36 C31 122.0(3) ?
C35 C36 H36 119.0 ?
C31 C36 H36 119.0 ?

loop_
_geom_bond_atom_site_label_1
_geom_bond_atom_site_label_2
_geom_bond_distance
_geom_bond_publ_flag
Sn1 O1 2.0836(15) yes
Sn1 C17 2.141(2) yes
Sn1 C27 2.142(2) yes
Sn1 C7 2.143(2) yes
O1 C1 1.292(3) ?
O2 C1 1.209(3) ?
N1 C6 1.337(4) ?
N1 C5 1.339(5) ?
C1 C2 1.495(3) ?
C2 C3 1.362(3) ?
C2 C6 1.375(3) ?
C3 C4 1.357(4) ?
C3 H3 0.9300 ?
C4 C5 1.332(5) ?
C4 H4 0.9300 ?
C5 H5 0.9300 ?
C6 H6 0.9300 ?
C7 C8 1.537(3) ?
C7 H7A 0.9700 ?
C7 H7B 0.9700 ?
C8 C11 1.521(4) ?
C8 C9 1.528(4) ?
C8 C10 1.549(4) ?
C9 H9A 0.9600 ?
C9 H9B 0.9600 ?
C9 H9C 0.9600 ?
C10 H10A 0.9600 ?
C10 H10B 0.9600 ?
C10 H10C 0.9600 ?
C11 C12 1.368(6) ?
C11 C16' 1.386(7) ?
C11 C12' 1.392(7) ?
C11 C16 1.408(6) ?
C12 C13 1.389(7) ?
C12 H12A 0.9300 ?
C13 C14 1.367(7) ?
C13 H13A 0.9300 ?
C14 C15 1.379(6) ?
C14 H14 0.9300 ?
C15 C16 1.401(6) ?
C15 H15 0.9300 ?
C16 H16 0.9300 ?
C12' C13' 1.396(7) ?
C12' H12' 0.9300 ?
C13' C14' 1.374(7) ?
C13' H13' 0.9300 ?
C14' C15' 1.370(7) ?
C14' H14' 0.9300 ?
C15' C16' 1.389(7) ?
C15' H15' 0.9300 ?
C16' H16' 0.9300 ?
C17 C18 1.533(3) ?
C17 H17A 0.9700 ?
C17 H17B 0.9700 ?
C18 C21 1.523(4) ?
C18 C20 1.538(4) ?
C18 C19 1.542(4) ?
C19 H19A 0.9600 ?
C19 H19B 0.9600 ?
C19 H19C 0.9600 ?
C20 H20A 0.9600 ?
C20 H20B 0.9600 ?
C20 H20C 0.9600 ?
C21 C22 1.374(4) ?
C21 C26 1.389(4) ?
C22 C23 1.399(5) ?
C22 H22 0.9300 ?
C23 C24 1.342(7) ?
C23 H23 0.9300 ?
C24 C25 1.328(8) ?
C24 H24 0.9300 ?
C25 C26 1.376(6) ?
C25 H25 0.9300 ?
C26 H26 0.9300 ?
C27 C28 1.543(3) ?
C27 H27A 0.9700 ?
C27 H27B 0.9700 ?
C28 C31 1.523(3) ?
C28 C30 1.530(4) ?
C28 C29 1.549(4) ?
C29 H29A 0.9600 ?
C29 H29B 0.9600 ?
C29 H29C 0.9600 ?
C30 H30A 0.9600 ?
C30 H30B 0.9600 ?
C30 H30C 0.9600 ?
C31 C36 1.377(3) ?
C31 C32 1.383(3) ?
C32 C33 1.385(4) ?
C32 H32 0.9300 ?
C33 C34 1.355(4) ?
C33 H33 0.9300 ?
C34 C35 1.338(5) ?
C34 H34 0.9300 ?
C35 C36 1.373(4) ?
C35 H35 0.9300 ?
C36 H36 0.9300 ?

loop_
_geom_torsion_atom_site_label_1
_geom_torsion_atom_site_label_2
_geom_torsion_atom_site_label_3
_geom_torsion_atom_site_label_4
_geom_torsion
C17 Sn1 O1 C1 -175.87(17)
C27 Sn1 O1 C1 66.25(18)
C7 Sn1 O1 C1 -59.94(18)
Sn1 O1 C1 O2 -4.1(3)
Sn1 O1 C1 C2 176.76(14)
O2 C1 C2 C3 159.1(3)
O1 C1 C2 C3 -21.7(3)
O2 C1 C2 C6 -20.7(4)
O1 C1 C2 C6 158.5(2)
C6 C2 C3 C4 0.5(4)
C1 C2 C3 C4 -179.3(3)
C2 C3 C4 C5 -1.4(5)
C3 C4 C5 N1 0.3(7)
C6 N1 C5 C4 1.6(7)
C5 N1 C6 C2 -2.6(5)
C3 C2 C6 N1 1.6(4)
C1 C2 C6 N1 -178.6(3)
O1 Sn1 C7 C8 -72.2(2)
C17 Sn1 C7 C8 27.9(2)
C27 Sn1 C7 C8 172.04(18)
Sn1 C7 C8 C11 -60.5(3)
Sn1 C7 C8 C9 63.9(3)
Sn1 C7 C8 C10 -178.9(2)
C9 C8 C11 C12 16.4(6)
C7 C8 C11 C12 138.6(5)
C10 C8 C11 C12 -103.3(6)
C9 C8 C11 C16' -169.3(13)
C7 C8 C11 C16' -47.1(13)
C10 C8 C11 C16' 71.0(13)
C9 C8 C11 C12' 8.5(6)
C7 C8 C11 C12' 130.7(6)
C10 C8 C11 C12' -111.2(6)
C9 C8 C11 C16 -167.4(7)
C7 C8 C11 C16 -45.2(7)
C10 C8 C11 C16 72.9(7)
C16' C11 C12 C13 2.8(13)
C12' C11 C12 C13 -159(3)
C16 C11 C12 C13 2.5(11)
C8 C11 C12 C13 178.4(5)
C11 C12 C13 C14 -0.5(11)
C12 C13 C14 C15 -2.0(13)
C13 C14 C15 C16 2.3(15)
C14 C15 C16 C11 -0.2(17)
C12 C11 C16 C15 -2.1(15)
C16' C11 C16 C15 -3(4)
C12' C11 C16 C15 7(2)
C8 C11 C16 C15 -178.8(10)
C12 C11 C12' C13' 19(2)
C16' C11 C12' C13' -1.1(14)
C16 C11 C12' C13' -4.7(18)
C8 C11 C12' C13' -179.2(7)
C11 C12' C13' C14' 0.0(14)
C12' C13' C14' C15' 1(2)
C13' C14' C15' C16' 0(2)
C12 C11 C16' C15' -5(2)
C12' C11 C16' C15' 2(2)
C16 C11 C16' C15' 174(6)
C8 C11 C16' C15' 179.3(12)
C14' C15' C16' C11 -1(3)
O1 Sn1 C17 C18 -92.67(19)
C27 Sn1 C17 C18 15.6(2)
C7 Sn1 C17 C18 161.29(18)
Sn1 C17 C18 C21 -69.3(2)
Sn1 C17 C18 C20 173.1(2)
Sn1 C17 C18 C19 54.8(3)
C17 C18 C21 C22 -53.5(3)
C20 C18 C21 C22 65.1(3)
C19 C18 C21 C22 -175.6(2)
C17 C18 C21 C26 130.1(3)
C20 C18 C21 C26 -111.4(3)
C19 C18 C21 C26 8.0(4)
C26 C21 C22 C23 1.5(4)
C18 C21 C22 C23 -175.2(2)
C21 C22 C23 C24 -1.2(5)
C22 C23 C24 C25 -1.5(8)
C23 C24 C25 C26 3.6(9)
C24 C25 C26 C21 -3.3(7)
C22 C21 C26 C25 0.8(5)
C18 C21 C26 C25 177.3(3)
O1 Sn1 C27 C28 -124.41(17)
C17 Sn1 C27 C28 134.06(17)
C7 Sn1 C27 C28 -9.6(2)
Sn1 C27 C28 C31 -48.2(2)
Sn1 C27 C28 C30 75.2(3)
Sn1 C27 C28 C29 -167.22(18)
C30 C28 C31 C36 14.6(3)
C27 C28 C31 C36 136.1(2)
C29 C28 C31 C36 -105.4(3)
C30 C28 C31 C32 -165.3(2)
C27 C28 C31 C32 -43.7(3)
C29 C28 C31 C32 74.7(3)
C36 C31 C32 C33 -1.9(4)
C28 C31 C32 C33 178.0(3)
C31 C32 C33 C34 1.8(5)
C32 C33 C34 C35 -0.5(6)
C33 C34 C35 C36 -0.6(6)
C34 C35 C36 C31 0.5(5)
C32 C31 C36 C35 0.8(4)
C28 C31 C36 C35 -179.1(3)
